data_4330729
loop_
_publ_author_name
'Fergus R. Knight'
'Rebecca A. M. Randall'
'Kasun S. Athukorala Arachchige'
'Lucy Wakefield'
'John M. Griffin'
'Sharon E. Ashbrook'
'Michael B\"uhl'
'Alexandra M. Z. Slawin'
'J. Derek Woollins'

_publ_contact_author_email frk@st-and.ac.uk
_publ_contact_author_name 'F R KNIGHT'
_publ_section_title
;
 Noncovalent Interactions in Peri-Substituted Chalconium Acenaphthene and
 Naphthalene Salts: A Combined Experimental, Crystallographic,
 Computational, and Solid-State NMR Study
;
_journal_name_full 'Inorganic Chemistry'
_journal_page_first 11087
_journal_page_last 11097
_journal_paper_doi 10.1021/ic301627y
_journal_volume 51
_journal_year 2012
_chemical_formula_moiety 'C28 H26 F6 O7 S2 Te2'
_chemical_formula_sum 'C28 H26 F6 O7 S2 Te2'
_chemical_formula_weight 907.82
_space_group_IT_number 2
_symmetry_cell_setting triclinic
_symmetry_Int_Tables_number 2
_symmetry_space_group_name_Hall '-P 1'
_symmetry_space_group_name_H-M 'P -1'
_atom_sites_solution_hydrogens geom
_atom_sites_solution_primary direct
_atom_sites_solution_secondary difmap
_cell_angle_alpha 94.912(8)
_cell_angle_beta 107.861(7)
_cell_angle_gamma 104.125(11)
_cell_formula_units_Z 2
_cell_length_a 11.520(6)
_cell_length_b 12.034(5)
_cell_length_c 12.673(6)
_cell_measurement_reflns_used 5120
_cell_measurement_temperature 93
_cell_measurement_theta_max 25.35
_cell_measurement_theta_min 2.11
_cell_volume 1596.9(13)
_computing_cell_refinement 'CrystalClear-SM Expert 2.0 rc13'
_computing_data_collection 'CrystalClear-SM Expert 2.0 rc13 (Rigaku, 2009)'
_computing_data_reduction 'CrystalClear-SM Expert 2.0 rc13'
_computing_molecular_graphics 'CrystalStructure 4.0'
_computing_publication_material 'CrystalStructure 4.0 (Rigaku, 2010)'
_computing_structure_refinement 'SHELXL97 (Sheldrick, 2008)'
_computing_structure_solution 'SHELXS97 (Sheldrick, 2008)'
_diffrn_ambient_temperature 93
_diffrn_detector_area_resol_mean 14.629
_diffrn_measured_fraction_theta_full 0.964
_diffrn_measured_fraction_theta_max 0.964
_diffrn_measurement_device_type 'Rigaku Mercury70'
_diffrn_measurement_method \w
_diffrn_radiation_type 'Mo K\a'
_diffrn_radiation_wavelength 0.71075
_diffrn_reflns_av_R_equivalents 0.0516
_diffrn_reflns_limit_h_max 13
_diffrn_reflns_limit_h_min -9
_diffrn_reflns_limit_k_max 13
_diffrn_reflns_limit_k_min -14
_diffrn_reflns_limit_l_max 15
_diffrn_reflns_limit_l_min -15
_diffrn_reflns_number 10289
_diffrn_reflns_theta_full 25.35
_diffrn_reflns_theta_max 25.35
_diffrn_standards_number 0
_exptl_absorpt_coefficient_mu 2.036
_exptl_absorpt_correction_T_max 0.980
_exptl_absorpt_correction_T_min 0.693
_exptl_absorpt_correction_type multi-scan
_exptl_absorpt_process_details 'REQAB (Rigaku, 1998)'
_exptl_crystal_colour colorless
_exptl_crystal_density_diffrn 1.888
_exptl_crystal_description platelet
_exptl_crystal_F_000 880.00
_exptl_crystal_size_max 0.200
_exptl_crystal_size_mid 0.100
_exptl_crystal_size_min 0.010
_refine_diff_density_max 1.580
_refine_diff_density_min -1.600
_refine_ls_extinction_method none
_refine_ls_goodness_of_fit_ref 1.117
_refine_ls_hydrogen_treatment constr
_refine_ls_number_parameters 406
_refine_ls_number_reflns 5644
_refine_ls_number_restraints 0
_refine_ls_R_factor_gt 0.0622
_refine_ls_shift/su_max 0.000
_refine_ls_structure_factor_coef Fsqd
_refine_ls_weighting_details 'w = 1/[\s^2^(Fo^2^)+(0.0804P)^2^+3.8159P] where P=(Fo^2^+2Fc^2^)/3'
_refine_ls_weighting_scheme calc
_refine_ls_wR_factor_ref 0.1992
_reflns_number_gt 4221
_reflns_number_total 5644
_reflns_threshold_expression F^2^>2.0\s(F^2^)
_cod_data_source_file ic301627y_si_001_13.cif
_cod_data_source_block FK151t2
_cod_database_code 4330729

loop_
_symmetry_equiv_pos_site_id
_symmetry_equiv_pos_as_xyz
1 +X,+Y,+Z
2 -X,-Y,-Z

loop_
_atom_site_label
_atom_site_type_symbol
_atom_site_fract_x
_atom_site_fract_y
_atom_site_fract_z
_atom_site_U_iso_or_equiv
_atom_site_adp_type
_atom_site_occupancy
_atom_site_symmetry_multiplicity
_atom_site_calc_flag
_atom_site_refinement_flags
Te1 Te 0.19987(6) 0.91845(5) 0.33999(5) 0.0240(3) Uani 1.0 2 d .
Te2 Te 0.34517(6) 0.69911(5) 0.30918(6) 0.0264(3) Uani 1.0 2 d .
S1 S 0.3515(3) 0.2361(3) 0.2554(3) 0.0374(7) Uani 1.0 2 d .
S2 S 0.6633(3) 0.9319(3) 0.3551(3) 0.0315(7) Uani 1.0 2 d .
F1 F 0.3220(9) 0.2976(7) 0.0570(7) 0.070(3) Uani 1.0 2 d .
F2 F 0.2223(8) 0.1202(6) 0.0515(6) 0.058(2) Uani 1.0 2 d .
F3 F 0.4250(9) 0.1681(7) 0.0912(8) 0.077(3) Uani 1.0 2 d .
F4 F 0.7572(7) 0.9193(8) 0.1928(6) 0.062(3) Uani 1.0 2 d .
F5 F 0.7344(9) 1.0877(7) 0.2398(7) 0.082(3) Uani 1.0 2 d .
F6 F 0.5701(7) 0.9471(8) 0.1414(6) 0.061(2) Uani 1.0 2 d .
O1 O 0.4739(9) 0.3256(7) 0.3027(8) 0.052(3) Uani 1.0 2 d .
O2 O 0.2429(8) 0.2727(7) 0.2552(8) 0.048(3) Uani 1.0 2 d .
O3 O 0.3524(7) 0.1263(6) 0.2929(6) 0.0311(17) Uani 1.0 2 d .
O4 O 0.7918(7) 0.9758(6) 0.4360(7) 0.0353(18) Uani 1.0 2 d .
O5 O 0.5726(7) 0.9889(6) 0.3729(7) 0.0370(19) Uani 1.0 2 d .
O6 O 0.6147(7) 0.8075(6) 0.3263(6) 0.0319(17) Uani 1.0 2 d .
O7 O 0.3662(7) 0.7746(6) 0.5328(6) 0.0323(17) Uani 1.0 2 d .
C1 C 0.0720(9) 0.7674(9) 0.3610(8) 0.024(3) Uani 1.0 2 d .
C2 C -0.0288(10) 0.7891(8) 0.3896(9) 0.029(3) Uani 1.0 2 d .
C3 C -0.1259(11) 0.7054(10) 0.4059(9) 0.036(3) Uani 1.0 2 d .
C4 C -0.1279(11) 0.5916(9) 0.3829(9) 0.031(3) Uani 1.0 2 d .
C5 C -0.0290(11) 0.5661(9) 0.3516(9) 0.033(3) Uani 1.0 2 d .
C6 C -0.0419(10) 0.4427(8) 0.3388(8) 0.028(3) Uani 1.0 2 d .
C7 C 0.0463(12) 0.4046(9) 0.3090(9) 0.034(3) Uani 1.0 2 d .
C8 C 0.1520(10) 0.4834(9) 0.3022(9) 0.029(3) Uani 1.0 2 d .
C9 C 0.1669(9) 0.6005(8) 0.3155(8) 0.022(2) Uani 1.0 2 d .
C10 C 0.0745(9) 0.6505(8) 0.3409(8) 0.021(2) Uani 1.0 2 d .
C11 C -0.2200(10) 0.4777(9) 0.3880(9) 0.033(3) Uani 1.0 2 d .
C12 C -0.1661(10) 0.3829(8) 0.3531(9) 0.027(3) Uani 1.0 2 d .
C13 C 0.1696(9) 0.8637(9) 0.1697(9) 0.027(3) Uani 1.0 2 d .
C14 C 0.0514(10) 0.8016(8) 0.0947(9) 0.029(3) Uani 1.0 2 d .
C15 C 0.0320(11) 0.7699(10) -0.0199(10) 0.037(3) Uani 1.0 2 d .
C16 C 0.1376(12) 0.7961(10) -0.0551(10) 0.044(3) Uani 1.0 2 d .
C17 C 0.2539(11) 0.8598(9) 0.0179(9) 0.036(3) Uani 1.0 2 d .
C18 C 0.2724(10) 0.8910(8) 0.1316(9) 0.025(3) Uani 1.0 2 d .
C19 C 0.0719(11) 1.0212(9) 0.3029(10) 0.035(3) Uani 1.0 2 d .
C20 C 0.3169(10) 0.6166(9) 0.1422(9) 0.029(3) Uani 1.0 2 d .
C21 C 0.1927(13) 0.5533(10) 0.0699(10) 0.040(3) Uani 1.0 2 d .
C22 C 0.1739(13) 0.5077(11) -0.0399(10) 0.046(4) Uani 1.0 2 d .
C23 C 0.2794(13) 0.5206(10) -0.0746(10) 0.045(4) Uani 1.0 2 d .
C24 C 0.3991(13) 0.5832(12) -0.0019(11) 0.049(4) Uani 1.0 2 d .
C25 C 0.4173(13) 0.6322(11) 0.1077(11) 0.051(4) Uani 1.0 2 d .
C26 C 0.4571(11) 0.5993(10) 0.3988(10) 0.041(3) Uani 1.0 2 d .
C27 C 0.3289(11) 0.2041(9) 0.1049(10) 0.035(3) Uani 1.0 2 d .
C28 C 0.6787(13) 0.9771(12) 0.2233(13) 0.054(4) Uani 1.0 2 d .
H2 H -0.0316 0.8675 0.3987 0.0342 Uiso 1.0 2 calc R
H3 H -0.1880 0.7263 0.4320 0.0434 Uiso 1.0 2 calc R
H7 H 0.0357 0.3235 0.2927 0.0409 Uiso 1.0 2 calc R
H8 H 0.2167 0.4551 0.2877 0.0342 Uiso 1.0 2 calc R
H11A H -0.2228 0.4763 0.4652 0.0399 Uiso 1.0 2 calc R
H11B H -0.3070 0.4680 0.3356 0.0399 Uiso 1.0 2 calc R
H12A H -0.1518 0.3334 0.4115 0.0325 Uiso 1.0 2 calc R
H12B H -0.2261 0.3332 0.2814 0.0325 Uiso 1.0 2 calc R
H14 H -0.0182 0.7799 0.1212 0.0352 Uiso 1.0 2 calc R
H15 H -0.0507 0.7317 -0.0720 0.0438 Uiso 1.0 2 calc R
H16 H 0.1283 0.7693 -0.1308 0.0530 Uiso 1.0 2 calc R
H17 H 0.3230 0.8831 -0.0090 0.0427 Uiso 1.0 2 calc R
H18 H 0.3550 0.9308 0.1829 0.0298 Uiso 1.0 2 calc R
H19A H -0.0132 0.9715 0.2571 0.0421 Uiso 1.0 2 calc R
H19B H 0.1009 1.0807 0.2612 0.0421 Uiso 1.0 2 calc R
H19C H 0.0687 1.0589 0.3733 0.0421 Uiso 1.0 2 calc R
H21 H 0.1230 0.5423 0.0967 0.0484 Uiso 1.0 2 calc R
H22 H 0.0908 0.4684 -0.0906 0.0556 Uiso 1.0 2 calc R
H23 H 0.2691 0.4864 -0.1485 0.0538 Uiso 1.0 2 calc R
H24 H 0.4700 0.5929 -0.0271 0.0584 Uiso 1.0 2 calc R
H25 H 0.4996 0.6758 0.1570 0.0616 Uiso 1.0 2 calc R
H26A H 0.4401 0.5248 0.3508 0.0489 Uiso 1.0 2 calc R
H26B H 0.4355 0.5850 0.4664 0.0489 Uiso 1.0 2 calc R
H26C H 0.5474 0.6418 0.4207 0.0489 Uiso 1.0 2 calc R

loop_
_atom_site_aniso_label
_atom_site_aniso_U_11
_atom_site_aniso_U_22
_atom_site_aniso_U_33
_atom_site_aniso_U_12
_atom_site_aniso_U_13
_atom_site_aniso_U_23
Te1 0.0246(5) 0.0189(4) 0.0257(4) 0.0026(3) 0.0080(3) 0.0012(3)
Te2 0.0256(5) 0.0224(4) 0.0306(5) 0.0052(3) 0.0107(4) 0.0029(3)
S1 0.0365(18) 0.0253(14) 0.0451(18) 0.0051(13) 0.0107(15) 0.0010(13)
S2 0.0314(16) 0.0306(14) 0.0294(15) 0.0036(12) 0.0113(13) 0.0010(12)
F1 0.094(7) 0.062(5) 0.076(6) 0.029(5) 0.045(6) 0.040(5)
F2 0.080(7) 0.049(5) 0.042(5) 0.022(5) 0.016(5) 0.006(4)
F3 0.093(7) 0.076(6) 0.107(8) 0.046(6) 0.075(7) 0.035(6)
F4 0.039(5) 0.117(7) 0.036(5) 0.022(5) 0.020(4) 0.009(5)
F5 0.102(8) 0.064(6) 0.057(6) -0.020(5) 0.023(5) 0.024(5)
F6 0.035(5) 0.106(7) 0.036(5) 0.012(5) 0.011(4) 0.011(5)
O1 0.048(6) 0.033(5) 0.057(6) -0.005(4) 0.007(5) 0.008(4)
O2 0.055(6) 0.037(5) 0.067(6) 0.028(5) 0.028(5) 0.014(5)
O3 0.026(5) 0.024(4) 0.041(5) 0.006(4) 0.007(4) 0.011(4)
O4 0.016(4) 0.040(5) 0.040(5) -0.001(4) 0.007(4) -0.011(4)
O5 0.027(5) 0.040(5) 0.044(5) 0.014(4) 0.010(4) -0.001(4)
O6 0.031(5) 0.026(4) 0.037(5) 0.007(4) 0.010(4) 0.003(4)
O7 0.023(4) 0.046(5) 0.023(4) 0.008(4) 0.003(4) 0.004(4)
C1 0.015(6) 0.039(6) 0.012(5) -0.000(5) 0.004(4) -0.004(5)
C2 0.031(7) 0.015(5) 0.037(7) 0.006(5) 0.010(5) -0.003(5)
C3 0.039(8) 0.044(7) 0.029(7) 0.008(6) 0.021(6) 0.002(6)
C4 0.032(7) 0.033(6) 0.027(6) -0.009(5) 0.021(5) 0.004(5)
C5 0.030(7) 0.035(6) 0.019(6) -0.010(5) 0.007(5) -0.011(5)
C6 0.030(6) 0.024(6) 0.008(5) -0.017(5) -0.004(5) -0.003(4)
C7 0.058(8) 0.016(5) 0.024(6) -0.003(5) 0.019(6) -0.004(5)
C8 0.026(6) 0.029(6) 0.025(6) -0.005(5) 0.011(5) 0.001(5)
C9 0.022(6) 0.025(5) 0.020(5) 0.012(5) 0.004(5) 0.004(5)
C10 0.023(6) 0.013(5) 0.021(5) -0.002(4) 0.002(5) 0.002(4)
C11 0.020(6) 0.045(7) 0.023(6) -0.009(5) 0.006(5) 0.002(5)
C12 0.028(6) 0.023(5) 0.029(6) 0.013(5) 0.005(5) 0.000(5)
C13 0.013(6) 0.030(6) 0.022(6) -0.004(5) -0.008(5) 0.002(5)
C14 0.019(6) 0.026(6) 0.037(7) -0.002(5) 0.011(5) -0.004(5)
C15 0.027(7) 0.036(7) 0.041(7) 0.006(5) 0.008(6) 0.003(6)
C16 0.046(8) 0.038(7) 0.033(7) -0.010(6) 0.018(6) -0.019(6)
C17 0.035(7) 0.034(6) 0.034(7) 0.015(6) -0.000(6) 0.013(6)
C18 0.029(6) 0.011(5) 0.039(7) 0.010(5) 0.015(5) 0.007(5)
C19 0.028(7) 0.033(6) 0.037(7) 0.008(5) 0.003(6) 0.001(5)
C20 0.020(6) 0.036(6) 0.029(6) 0.013(5) 0.002(5) 0.007(5)
C21 0.049(8) 0.045(7) 0.031(7) 0.012(6) 0.022(6) -0.001(6)
C22 0.037(8) 0.059(8) 0.033(7) 0.005(7) 0.005(6) 0.004(6)
C23 0.067(10) 0.039(7) 0.033(7) 0.021(7) 0.019(7) 0.005(6)
C24 0.031(7) 0.073(9) 0.040(8) 0.018(7) 0.012(6) -0.005(7)
C25 0.036(8) 0.068(9) 0.041(8) -0.004(7) 0.024(7) -0.024(7)
C26 0.021(6) 0.045(7) 0.049(8) 0.006(5) 0.001(6) 0.019(6)
C27 0.032(7) 0.024(6) 0.050(8) 0.018(6) 0.007(6) 0.015(6)
C28 0.033(8) 0.055(9) 0.068(10) -0.003(7) 0.023(8) 0.004(8)

loop_
_atom_type_symbol
_atom_type_description
_atom_type_scat_dispersion_real
_atom_type_scat_dispersion_imag
_atom_type_scat_source
C C 0.0033 0.0016
;
International Tables for Crystallography
(1992, Vol. C, Tables 4.2.6.8 and 6.1.1.4)
;
H H 0.0000 0.0000
;
International Tables for Crystallography
(1992, Vol. C, Table 6.1.1.4)
;
F F 0.0171 0.0103
;
International Tables for Crystallography
(1992, Vol. C, Tables 4.2.6.8 and 6.1.1.4)
;
O O 0.0106 0.0060
;
International Tables for Crystallography
(1992, Vol. C, Tables 4.2.6.8 and 6.1.1.4)
;
S S 0.1246 0.1234
;
International Tables for Crystallography
(1992, Vol. C, Tables 4.2.6.8 and 6.1.1.4)
;
Te Te -0.5308 1.6751
;
International Tables for Crystallography
(1992, Vol. C, Tables 4.2.6.8 and 6.1.1.4)
;

loop_
_geom_angle_atom_site_label_1
_geom_angle_atom_site_label_2
_geom_angle_atom_site_label_3
_geom_angle
_geom_angle_publ_flag
C1 Te1 C13 96.7(4) yes
C1 Te1 C19 97.6(5) yes
C13 Te1 C19 93.1(5) yes
C9 Te2 C20 95.6(4) yes
C9 Te2 C26 97.0(5) yes
C20 Te2 C26 97.4(5) yes
O1 S1 O2 115.8(5) yes
O1 S1 O3 113.9(5) yes
O1 S1 C27 104.1(6) yes
O2 S1 O3 114.0(6) yes
O2 S1 C27 103.0(6) yes
O3 S1 C27 103.9(5) yes
O4 S2 O5 115.7(5) yes
O4 S2 O6 115.3(5) yes
O4 S2 C28 104.1(6) yes
O5 S2 O6 113.9(5) yes
O5 S2 C28 101.7(7) yes
O6 S2 C28 103.8(6) yes
Te1 C1 C2 114.3(8) yes
Te1 C1 C10 127.1(9) yes
C2 C1 C10 118.4(9) yes
C1 C2 C3 125.4(10) yes
C2 C3 C4 117.1(13) yes
C3 C4 C5 119.0(11) yes
C3 C4 C11 131.8(12) yes
C5 C4 C11 109.2(10) yes
C4 C5 C6 111.3(10) yes
C4 C5 C10 124.7(10) yes
C6 C5 C10 124.0(12) yes
C5 C6 C7 118.2(10) yes
C5 C6 C12 107.5(11) yes
C7 C6 C12 134.0(9) yes
C6 C7 C8 120.1(10) yes
C7 C8 C9 122.4(12) yes
Te2 C9 C8 113.1(9) yes
Te2 C9 C10 124.5(7) yes
C8 C9 C10 122.2(10) yes
C1 C10 C5 115.3(11) yes
C1 C10 C9 131.8(9) yes
C5 C10 C9 112.9(9) yes
C4 C11 C12 104.6(10) yes
C6 C12 C11 107.1(8) yes
Te1 C13 C14 122.1(9) yes
Te1 C13 C18 118.6(6) yes
C14 C13 C18 119.2(10) yes
C13 C14 C15 121.3(12) yes
C14 C15 C16 118.1(9) yes
C15 C16 C17 120.7(12) yes
C16 C17 C18 120.6(13) yes
C13 C18 C17 119.7(9) yes
Te2 C20 C21 119.9(10) yes
Te2 C20 C25 118.3(7) yes
C21 C20 C25 121.8(11) yes
C20 C21 C22 119.6(13) yes
C21 C22 C23 118.6(11) yes
C22 C23 C24 120.2(12) yes
C23 C24 C25 121.1(14) yes
C20 C25 C24 118.8(11) yes
S1 C27 F1 111.1(8) yes
S1 C27 F2 110.7(9) yes
S1 C27 F3 110.1(8) yes
F1 C27 F2 107.9(9) yes
F1 C27 F3 109.3(12) yes
F2 C27 F3 107.7(10) yes
S2 C28 F4 106.8(10) yes
S2 C28 F5 110.7(10) yes
S2 C28 F6 112.3(11) yes
F4 C28 F5 107.3(12) yes
F4 C28 F6 107.6(11) yes
F5 C28 F6 111.9(13) yes
C1 C2 H2 117.317 no
C3 C2 H2 117.325 no
C2 C3 H3 121.465 no
C4 C3 H3 121.476 no
C6 C7 H7 119.963 no
C8 C7 H7 119.960 no
C7 C8 H8 118.802 no
C9 C8 H8 118.804 no
C4 C11 H11A 110.834 no
C4 C11 H11B 110.836 no
C12 C11 H11A 110.838 no
C12 C11 H11B 110.831 no
H11A C11 H11B 108.883 no
C6 C12 H12A 110.291 no
C6 C12 H12B 110.283 no
C11 C12 H12A 110.298 no
C11 C12 H12B 110.299 no
H12A C12 H12B 108.545 no
C13 C14 H14 119.352 no
C15 C14 H14 119.348 no
C14 C15 H15 120.970 no
C16 C15 H15 120.973 no
C15 C16 H16 119.641 no
C17 C16 H16 119.639 no
C16 C17 H17 119.678 no
C18 C17 H17 119.676 no
C13 C18 H18 120.136 no
C17 C18 H18 120.128 no
Te1 C19 H19A 109.472 no
Te1 C19 H19B 109.473 no
Te1 C19 H19C 109.472 no
H19A C19 H19B 109.470 no
H19A C19 H19C 109.461 no
H19B C19 H19C 109.478 no
C20 C21 H21 120.220 no
C22 C21 H21 120.225 no
C21 C22 H22 120.704 no
C23 C22 H22 120.700 no
C22 C23 H23 119.894 no
C24 C23 H23 119.906 no
C23 C24 H24 119.471 no
C25 C24 H24 119.476 no
C20 C25 H25 120.626 no
C24 C25 H25 120.622 no
Te2 C26 H26A 109.469 no
Te2 C26 H26B 109.475 no
Te2 C26 H26C 109.468 no
H26A C26 H26B 109.476 no
H26A C26 H26C 109.462 no
H26B C26 H26C 109.477 no

loop_
_geom_bond_atom_site_label_1
_geom_bond_atom_site_label_2
_geom_bond_distance
_geom_bond_publ_flag
Te1 C1 2.136(10) yes
Te1 C13 2.097(11) yes
Te1 C19 2.119(13) yes
Te2 C9 2.136(10) yes
Te2 C20 2.152(12) yes
Te2 C26 2.118(13) yes
S1 O1 1.461(8) yes
S1 O2 1.424(11) yes
S1 O3 1.442(8) yes
S1 C27 1.837(13) yes
S2 O4 1.454(7) yes
S2 O5 1.443(10) yes
S2 O6 1.436(7) yes
S2 C28 1.845(17) yes
F1 C27 1.331(15) yes
F2 C27 1.324(12) yes
F3 C27 1.335(18) yes
F4 C28 1.39(2) yes
F5 C28 1.296(16) yes
F6 C28 1.301(14) yes
C1 C2 1.392(18) yes
C1 C10 1.418(15) yes
C2 C3 1.391(16) yes
C3 C4 1.368(16) yes
C4 C5 1.406(19) yes
C4 C11 1.535(15) yes
C5 C6 1.447(15) yes
C5 C10 1.415(15) yes
C6 C7 1.348(19) yes
C6 C12 1.509(16) yes
C7 C8 1.379(16) yes
C8 C9 1.366(14) yes
C9 C10 1.445(17) yes
C11 C12 1.520(17) yes
C13 C14 1.380(12) yes
C13 C18 1.389(17) yes
C14 C15 1.404(17) yes
C15 C16 1.40(2) yes
C16 C17 1.361(14) yes
C17 C18 1.394(16) yes
C20 C21 1.418(14) yes
C20 C25 1.34(2) yes
C21 C22 1.382(18) yes
C22 C23 1.39(3) yes
C23 C24 1.382(16) yes
C24 C25 1.394(19) yes
C2 H2 0.950 no
C3 H3 0.950 no
C7 H7 0.950 no
C8 H8 0.950 no
C11 H11A 0.990 no
C11 H11B 0.990 no
C12 H12A 0.990 no
C12 H12B 0.990 no
C14 H14 0.950 no
C15 H15 0.950 no
C16 H16 0.950 no
C17 H17 0.950 no
C18 H18 0.950 no
C19 H19A 0.980 no
C19 H19B 0.980 no
C19 H19C 0.980 no
C21 H21 0.950 no
C22 H22 0.950 no
C23 H23 0.950 no
C24 H24 0.950 no
C25 H25 0.950 no
C26 H26A 0.980 no
C26 H26B 0.980 no
C26 H26C 0.980 no

loop_
_geom_contact_atom_site_label_1
_geom_contact_atom_site_label_2
_geom_contact_distance
_geom_contact_publ_flag
_geom_contact_site_symmetry_2
Te1 Te2 3.5074(16) no .
Te2 C13 3.391(11) no .
Te2 C18 3.432(11) no .
F1 O1 3.011(12) no .
F1 O2 2.938(15) no .
F2 O2 2.948(12) no .
F2 O3 2.951(10) no .
F3 O1 2.962(13) no .
F3 O3 2.968(14) no .
F4 O4 2.980(11) no .
F4 O6 2.896(12) no .
F5 O4 2.905(12) no .
F5 O5 2.987(14) no .
F6 O5 2.924(12) no .
F6 O6 2.990(12) no .
C1 C4 2.823(15) no .
C1 C14 3.378(16) no .
C2 C5 2.685(15) no .
C2 C19 3.175(16) no .
C3 C10 2.875(19) no .
C5 C8 2.728(19) no .
C6 C9 2.789(15) no .
C7 C10 2.875(14) no .
C8 C20 3.424(17) no .
C8 C21 3.267(18) no .
C8 C26 3.236(15) no .
C9 C21 3.233(17) no .
C13 C16 2.779(17) no .
C14 C17 2.755(19) no .
C14 C19 3.482(16) no .
C15 C18 2.788(13) no .
C16 C21 3.540(18) no .
C17 C20 3.563(17) no .
C18 C20 3.470(16) no .
C20 C23 2.749(17) no .
C21 C24 2.75(3) no .
C22 C25 2.803(16) no .
Te1 O3 2.908(7) no 1_565
Te1 O4 2.973(9) no 2_676
Te1 O7 3.480(8) no .
Te2 O6 2.991(8) no .
Te2 O7 2.819(8) no .
S1 O7 3.564(8) no 2_666
F1 C22 3.487(17) no .
F1 C23 3.337(16) no .
F1 C24 3.538(16) no .
F1 C24 3.488(18) no 2_665
F2 F4 3.181(12) no 2_665
F2 C13 3.546(13) no 1_545
F2 C14 3.524(14) no 2_565
F2 C15 3.428(17) no 2_565
F2 C17 3.249(15) no 1_545
F2 C18 3.142(13) no 1_545
F3 F4 3.480(11) no 2_665
F3 F6 3.476(14) no 1_545
F3 F6 3.171(13) no 2_665
F3 C18 3.529(13) no 1_545
F4 F2 3.181(12) no 2_665
F4 F3 3.480(11) no 2_665
F4 C19 3.321(13) no 1_655
F5 C12 3.482(13) no 1_665
F5 C16 3.359(18) no 2_675
F5 C17 3.415(16) no 2_675
F6 F3 3.476(14) no 1_565
F6 F3 3.171(13) no 2_665
F6 C17 3.343(14) no .
F6 C18 3.290(15) no .
O1 O7 2.890(12) no 2_666
O1 C11 3.335(13) no 1_655
O1 C26 3.484(15) no .
O2 C7 3.261(18) no .
O2 C8 3.049(15) no .
O2 C15 3.512(13) no 2_565
O2 C19 3.397(14) no 1_545
O3 Te1 2.908(7) no 1_545
O3 O5 3.310(12) no 1_545
O3 O7 3.175(9) no 2_666
O3 C13 3.279(11) no 1_545
O3 C18 3.102(11) no 1_545
O3 C19 3.216(15) no 1_545
O4 Te1 2.973(9) no 2_676
O4 C1 3.524(12) no 2_676
O4 C2 3.528(15) no 1_655
O4 C2 3.435(10) no 2_676
O4 C19 3.190(14) no 2_676
O5 O3 3.310(12) no 1_565
O5 O7 2.818(10) no 2_676
O6 Te2 2.991(8) no .
O6 C3 3.408(16) no 1_655
O6 C20 3.580(11) no .
O6 C25 3.177(12) no .
O6 C26 3.101(15) no .
O7 Te1 3.480(8) no .
O7 Te2 2.819(8) no .
O7 S1 3.564(8) no 2_666
O7 O1 2.890(12) no 2_666
O7 O3 3.175(9) no 2_666
O7 O5 2.818(10) no 2_676
O7 C1 3.396(12) no .
O7 C9 3.167(10) no .
O7 C10 3.370(10) no .
O7 C11 3.482(14) no 2_566
O7 C12 3.373(14) no 2_566
O7 C26 3.161(16) no .
C1 O4 3.524(12) no 2_676
C1 O7 3.396(12) no .
C2 O4 3.528(15) no 1_455
C2 O4 3.435(10) no 2_676
C3 O6 3.408(16) no 1_455
C4 C6 3.584(14) no 2_566
C6 C4 3.584(14) no 2_566
C7 O2 3.261(18) no .
C7 C16 3.559(14) no 2_565
C8 O2 3.049(15) no .
C9 O7 3.167(10) no .
C10 O7 3.370(10) no .
C11 O1 3.335(13) no 1_455
C11 O7 3.482(14) no 2_566
C12 F5 3.482(13) no 1_445
C12 O7 3.373(14) no 2_566
C13 F2 3.546(13) no 1_565
C13 O3 3.279(11) no 1_565
C14 F2 3.524(14) no 2_565
C15 F2 3.428(17) no 2_565
C15 O2 3.512(13) no 2_565
C16 F5 3.359(18) no 2_675
C16 C7 3.559(14) no 2_565
C17 F2 3.249(15) no 1_565
C17 F5 3.415(16) no 2_675
C17 F6 3.343(14) no .
C18 F2 3.142(13) no 1_565
C18 F3 3.529(13) no 1_565
C18 F6 3.290(15) no .
C18 O3 3.102(11) no 1_565
C19 F4 3.321(13) no 1_455
C19 O2 3.397(14) no 1_565
C19 O3 3.216(15) no 1_565
C19 O4 3.190(14) no 2_676
C20 O6 3.580(11) no .
C22 F1 3.487(17) no .
C23 F1 3.337(16) no .
C24 F1 3.538(16) no .
C24 F1 3.488(18) no 2_665
C24 C24 3.41(3) no 2_665
C25 O6 3.177(12) no .
C26 O1 3.484(15) no .
C26 O6 3.101(15) no .
C26 O7 3.161(16) no .
Te1 H2 2.9215 no .
Te1 H14 3.1098 no .
Te1 H18 3.0470 no .
Te2 H8 2.8947 no .
Te2 H18 3.3270 no .
Te2 H21 3.1480 no .
Te2 H25 3.0365 no .
C1 H3 3.3207 no .
C1 H14 2.9254 no .
C1 H19A 3.1086 no .
C1 H19C 3.5076 no .
C2 H14 3.4341 no .
C2 H19A 2.8791 no .
C2 H19C 3.2130 no .
C3 H11A 2.9632 no .
C3 H11B 2.9699 no .
C4 H2 3.2010 no .
C4 H12A 3.1151 no .
C4 H12B 3.0517 no .
C5 H3 3.2617 no .
C5 H7 3.2662 no .
C5 H11A 3.0472 no .
C5 H11B 3.0662 no .
C5 H12A 3.0844 no .
C5 H12B 3.0054 no .
C6 H8 3.2092 no .
C6 H11A 3.0695 no .
C6 H11B 3.1308 no .
C7 H12A 2.9471 no .
C7 H12B 2.9441 no .
C7 H21 3.5029 no .
C8 H21 2.7006 no .
C8 H26A 3.0875 no .
C8 H26B 3.1528 no .
C9 H7 3.2536 no .
C9 H21 2.6591 no .
C9 H26A 3.3974 no .
C9 H26B 3.1585 no .
C10 H2 3.2605 no .
C10 H8 3.3092 no .
C10 H14 3.3239 no .
C10 H21 3.5082 no .
C11 H3 2.9065 no .
C12 H7 2.8825 no .
C13 H15 3.2829 no .
C13 H17 3.2621 no .
C13 H19A 3.1415 no .
C13 H19B 3.1384 no .
C14 H16 3.2604 no .
C14 H18 3.2484 no .
C14 H19A 3.1516 no .
C14 H21 3.4173 no .
C15 H17 3.2508 no .
C15 H21 3.4541 no .
C16 H14 3.2582 no .
C16 H18 3.2475 no .
C17 H15 3.2539 no .
C18 H14 3.2449 no .
C18 H16 3.2485 no .
C19 H2 2.5513 no .
C19 H14 3.2755 no .
C20 H8 3.0545 no .
C20 H22 3.2839 no .
C20 H24 3.2028 no .
C20 H26A 3.0316 no .
C21 H8 3.0561 no .
C21 H23 3.2467 no .
C21 H25 3.2670 no .
C22 H16 3.5453 no .
C22 H24 3.2616 no .
C23 H21 3.2506 no .
C23 H25 3.2739 no .
C24 H22 3.2670 no .
C25 H21 3.2527 no .
C25 H23 3.2711 no .
C25 H26A 3.4032 no .
C26 H8 2.7395 no .
C26 H25 3.4159 no .
H2 H3 2.3251 no .
H2 H19A 2.3055 no .
H2 H19B 3.5258 no .
H2 H19C 2.4084 no .
H3 H11A 3.0210 no .
H3 H11B 3.0454 no .
H7 H8 2.3129 no .
H7 H12A 3.0059 no .
H7 H12B 3.0063 no .
H8 H21 2.7399 no .
H8 H26A 2.3528 no .
H8 H26B 2.8099 no .
H11A H12A 2.2173 no .
H11A H12B 2.7599 no .
H11B H12A 2.7154 no .
H11B H12B 2.2166 no .
H14 H15 2.3587 no .
H14 H19A 2.7348 no .
H15 H16 2.3560 no .
H16 H17 2.3032 no .
H17 H18 2.3422 no .
H21 H22 2.3453 no .
H22 H23 2.3534 no .
H23 H24 2.3236 no .
H24 H25 2.3450 no .
H25 H26A 3.3163 no .
H25 H26C 3.2952 no .
S1 H8 3.4249 no .
S1 H19B 3.0592 no 1_545
S1 H26A 3.3710 no .
S2 H3 3.3850 no 1_655
S2 H18 3.5485 no .
S2 H25 3.5056 no .
F1 H14 3.3781 no 2_565
F1 H15 3.1255 no 2_565
F1 H24 2.5927 no 2_665
F2 H14 3.2298 no 2_565
F2 H15 3.0184 no 2_565
F2 H17 3.4438 no 1_545
F2 H18 3.3312 no 1_545
F2 H19B 3.3795 no 1_545
F3 H17 3.3359 no 1_545
F3 H17 3.5375 no 2_665
F3 H18 3.1896 no 1_545
F3 H24 3.1143 no 2_665
F4 H2 3.1999 no 1_655
F4 H17 3.5549 no 2_675
F4 H19A 2.4155 no 1_655
F4 H19C 3.5064 no 1_655
F4 H25 3.5066 no .
F5 H12A 3.2331 no 1_665
F5 H12B 2.8532 no 1_665
F5 H16 2.7917 no 2_675
F5 H17 2.8671 no 2_675
F5 H19A 3.4789 no 1_655
F6 H17 2.7709 no .
F6 H17 3.0223 no 2_675
F6 H18 2.6520 no .
F6 H25 3.2047 no .
O1 H11A 3.4042 no 1_655
O1 H11B 2.5697 no 1_655
O1 H12B 3.5272 no 1_655
O1 H26A 2.5733 no .
O1 H26B 2.8016 no 2_666
O1 H26C 3.5838 no 2_666
O2 H7 2.7671 no .
O2 H8 2.3077 no .
O2 H15 2.6581 no 2_565
O2 H19B 2.5063 no 1_545
O2 H19C 3.5866 no 1_545
O2 H26A 3.1858 no .
O3 H18 2.6418 no 1_545
O3 H19B 2.7076 no 1_545
O4 H2 2.8005 no 1_655
O4 H2 2.9677 no 2_676
O4 H3 3.0647 no 1_655
O4 H19C 3.4565 no 1_655
O4 H19C 2.5917 no 2_676
O5 H18 2.7788 no .
O6 H3 2.7114 no 1_655
O6 H25 2.3498 no .
O6 H26A 3.5966 no .
O6 H26C 2.4954 no .
O7 H11A 3.0740 no 2_566
O7 H11B 3.5118 no 2_566
O7 H12A 2.8187 no 2_566
O7 H12B 3.4145 no 2_566
O7 H26B 2.7432 no .
O7 H26C 3.4630 no .
C1 H12A 3.1845 no 2_566
C2 H12A 3.4308 no 2_566
C2 H19C 3.5922 no 2_576
C3 H12A 3.4892 no 2_566
C3 H19C 3.5927 no 2_576
C3 H23 3.4986 no 2_565
C4 H12A 3.3186 no 2_566
C4 H23 2.8568 no 2_565
C5 H11A 3.2959 no 2_566
C5 H12A 3.0212 no 2_566
C5 H22 3.1295 no 2_565
C5 H23 3.0283 no 2_565
C6 H11A 3.1475 no 2_566
C6 H16 3.2321 no 2_565
C6 H22 3.3379 no 2_565
C6 H23 3.3116 no 2_565
C7 H11A 2.9469 no 2_566
C7 H15 3.3168 no 2_565
C7 H16 2.8064 no 2_565
C7 H22 3.4225 no 2_565
C8 H11A 2.7712 no 2_566
C8 H15 3.4219 no 2_565
C8 H22 3.4364 no 2_565
C9 H11A 2.9363 no 2_566
C9 H12A 3.5489 no 2_566
C9 H22 3.2909 no 2_565
C10 H11A 3.2595 no 2_566
C10 H12A 2.9621 no 2_566
C10 H22 3.1496 no 2_565
C11 H23 3.0015 no 2_565
C11 H26B 3.5025 no 2_566
C12 H16 3.4266 no 2_565
C12 H23 3.2132 no 2_565
C14 H22 3.2502 no 2_565
C15 H7 3.3280 no 2_565
C15 H22 3.4795 no 2_565
C16 H7 3.0483 no 2_565
C21 H15 3.4267 no 2_565
C21 H21 3.4403 no 2_565
C21 H22 3.3059 no 2_565
C22 H14 3.3889 no 2_565
C22 H15 3.5021 no 2_565
C22 H21 3.1601 no 2_565
C23 H11B 3.4289 no 2_565
C23 H12B 3.2666 no 2_565
C23 H24 3.4355 no 2_665
C24 H24 2.8728 no 2_665
C25 H24 3.4819 no 2_665
C26 H26B 3.1714 no 2_666
C27 H15 3.3894 no 2_565
C27 H18 3.5695 no 1_545
C27 H24 3.3702 no 2_665
C28 H17 3.3131 no 2_675
C28 H18 3.4981 no .
C28 H19A 3.4605 no 1_655
C28 H25 3.5877 no .
H2 F4 3.1999 no 1_455
H2 O4 2.8005 no 1_455
H2 O4 2.9677 no 2_676
H2 H19C 3.1346 no 2_576
H3 S2 3.3850 no 1_455
H3 O4 3.0647 no 1_455
H3 O6 2.7114 no 1_455
H3 H7 3.5681 no 2_566
H3 H19C 3.1234 no 2_576
H3 H26C 2.9222 no 1_455
H7 O2 2.7671 no .
H7 C15 3.3280 no 2_565
H7 C16 3.0483 no 2_565
H7 H3 3.5681 no 2_566
H7 H11A 3.4656 no 2_566
H7 H15 2.8853 no 2_565
H7 H16 2.2859 no 2_565
H7 H19B 3.2114 no 1_545
H7 H19C 3.4977 no 1_545
H8 S1 3.4249 no .
H8 O2 2.3077 no .
H8 H11A 3.1450 no 2_566
H8 H15 3.1340 no 2_565
H11A O1 3.4042 no 1_455
H11A O7 3.0740 no 2_566
H11A C5 3.2959 no 2_566
H11A C6 3.1475 no 2_566
H11A C7 2.9469 no 2_566
H11A C8 2.7712 no 2_566
H11A C9 2.9363 no 2_566
H11A C10 3.2595 no 2_566
H11A H7 3.4656 no 2_566
H11A H8 3.1450 no 2_566
H11A H26B 2.7976 no 2_566
H11B O1 2.5697 no 1_455
H11B O7 3.5118 no 2_566
H11B C23 3.4289 no 2_565
H11B H23 2.6180 no 2_565
H11B H26A 3.2066 no 1_455
H11B H26B 3.3141 no 2_566
H11B H26C 3.2840 no 1_455
H12A F5 3.2331 no 1_445
H12A O7 2.8187 no 2_566
H12A C1 3.1845 no 2_566
H12A C2 3.4308 no 2_566
H12A C3 3.4892 no 2_566
H12A C4 3.3186 no 2_566
H12A C5 3.0212 no 2_566
H12A C9 3.5489 no 2_566
H12A C10 2.9621 no 2_566
H12B F5 2.8532 no 1_445
H12B O1 3.5272 no 1_455
H12B O7 3.4145 no 2_566
H12B C23 3.2666 no 2_565
H12B H16 2.8340 no 2_565
H12B H23 2.9050 no 2_565
H14 F1 3.3781 no 2_565
H14 F2 3.2298 no 2_565
H14 C22 3.3889 no 2_565
H14 H22 2.8568 no 2_565
H15 F1 3.1255 no 2_565
H15 F2 3.0184 no 2_565
H15 O2 2.6581 no 2_565
H15 C7 3.3168 no 2_565
H15 C8 3.4219 no 2_565
H15 C21 3.4267 no 2_565
H15 C22 3.5021 no 2_565
H15 C27 3.3894 no 2_565
H15 H7 2.8853 no 2_565
H15 H8 3.1340 no 2_565
H15 H19B 3.4486 no 2_575
H15 H21 3.1594 no 2_565
H15 H22 3.3389 no 2_565
H16 F5 2.7917 no 2_675
H16 C6 3.2321 no 2_565
H16 C7 2.8064 no 2_565
H16 C12 3.4266 no 2_565
H16 H7 2.2859 no 2_565
H16 H12B 2.8340 no 2_565
H17 F2 3.4438 no 1_565
H17 F3 3.3359 no 1_565
H17 F3 3.5375 no 2_665
H17 F4 3.5549 no 2_675
H17 F5 2.8671 no 2_675
H17 F6 2.7709 no .
H17 F6 3.0223 no 2_675
H17 C28 3.3131 no 2_675
H18 S2 3.5485 no .
H18 F2 3.3312 no 1_565
H18 F3 3.1896 no 1_565
H18 F6 2.6520 no .
H18 O3 2.6418 no 1_565
H18 O5 2.7788 no .
H18 C27 3.5695 no 1_565
H18 C28 3.4981 no .
H19A F4 2.4155 no 1_455
H19A F5 3.4789 no 1_455
H19A C28 3.4605 no 1_455
H19B S1 3.0592 no 1_565
H19B F2 3.3795 no 1_565
H19B O2 2.5063 no 1_565
H19B O3 2.7076 no 1_565
H19B H7 3.2114 no 1_565
H19B H15 3.4486 no 2_575
H19C F4 3.5064 no 1_455
H19C O2 3.5866 no 1_565
H19C O4 3.4565 no 1_455
H19C O4 2.5917 no 2_676
H19C C2 3.5922 no 2_576
H19C C3 3.5927 no 2_576
H19C H2 3.1346 no 2_576
H19C H3 3.1234 no 2_576
H19C H7 3.4977 no 1_565
H21 C21 3.4403 no 2_565
H21 C22 3.1601 no 2_565
H21 H15 3.1594 no 2_565
H21 H21 2.9955 no 2_565
H21 H22 2.4114 no 2_565
H22 C5 3.1295 no 2_565
H22 C6 3.3379 no 2_565
H22 C7 3.4225 no 2_565
H22 C8 3.4364 no 2_565
H22 C9 3.2909 no 2_565
H22 C10 3.1496 no 2_565
H22 C14 3.2502 no 2_565
H22 C15 3.4795 no 2_565
H22 C21 3.3059 no 2_565
H22 H14 2.8568 no 2_565
H22 H15 3.3389 no 2_565
H22 H21 2.4114 no 2_565
H23 C3 3.4986 no 2_565
H23 C4 2.8568 no 2_565
H23 C5 3.0283 no 2_565
H23 C6 3.3116 no 2_565
H23 C11 3.0015 no 2_565
H23 C12 3.2132 no 2_565
H23 H11B 2.6180 no 2_565
H23 H12B 2.9050 no 2_565
H23 H24 3.5433 no 2_665
H24 F1 2.5927 no 2_665
H24 F3 3.1143 no 2_665
H24 C23 3.4355 no 2_665
H24 C24 2.8728 no 2_665
H24 C25 3.4819 no 2_665
H24 C27 3.3702 no 2_665
H24 H23 3.5433 no 2_665
H24 H24 2.5838 no 2_665
H25 S2 3.5056 no .
H25 F4 3.5066 no .
H25 F6 3.2047 no .
H25 O6 2.3498 no .
H25 C28 3.5877 no .
H26A S1 3.3710 no .
H26A O1 2.5733 no .
H26A O2 3.1858 no .
H26A O6 3.5966 no .
H26A H11B 3.2066 no 1_655
H26A H26B 2.9287 no 2_666
H26B O1 2.8016 no 2_666
H26B O7 2.7432 no .
H26B C11 3.5025 no 2_566
H26B C26 3.1714 no 2_666
H26B H11A 2.7976 no 2_566
H26B H11B 3.3141 no 2_566
H26B H26A 2.9287 no 2_666
H26B H26B 2.8510 no 2_666
H26B H26C 3.2084 no 2_666
H26C O1 3.5838 no 2_666
H26C O6 2.4954 no .
H26C O7 3.4630 no .
H26C H3 2.9222 no 1_655
H26C H11B 3.2840 no 1_655
H26C H26B 3.2084 no 2_666

loop_
_geom_torsion_atom_site_label_1
_geom_torsion_atom_site_label_2
_geom_torsion_atom_site_label_3
_geom_torsion_atom_site_label_4
_geom_torsion
_geom_torsion_publ_flag
C1 Te1 C13 C14 37.2(8) no
C1 Te1 C13 C18 -142.7(7) no
C13 Te1 C1 C2 -117.8(6) no
C13 Te1 C1 C10 57.0(7) no
C19 Te1 C1 C2 -23.7(6) no
C19 Te1 C1 C10 151.1(7) no
C19 Te1 C13 C14 -60.9(8) no
C19 Te1 C13 C18 119.2(8) no
C9 Te2 C20 C21 17.8(8) no
C9 Te2 C20 C25 -165.7(8) no
C20 Te2 C9 C8 59.3(7) no
C20 Te2 C9 C10 -125.8(7) no
C26 Te2 C9 C8 -38.9(7) no
C26 Te2 C9 C10 136.0(7) no
C26 Te2 C20 C21 115.6(8) no
C26 Te2 C20 C25 -67.9(8) no
O1 S1 C27 F1 -62.4(9) no
O1 S1 C27 F2 177.7(8) no
O1 S1 C27 F3 58.7(8) no
O2 S1 C27 F1 58.8(8) no
O2 S1 C27 F2 -61.0(9) no
O2 S1 C27 F3 180.0(6) no
O3 S1 C27 F1 178.0(7) no
O3 S1 C27 F2 58.1(9) no
O3 S1 C27 F3 -60.8(7) no
O4 S2 C28 F4 64.1(8) no
O4 S2 C28 F5 -52.4(11) no
O4 S2 C28 F6 -178.3(9) no
O5 S2 C28 F4 -175.4(6) no
O5 S2 C28 F5 68.1(10) no
O5 S2 C28 F6 -57.7(10) no
O6 S2 C28 F4 -56.9(8) no
O6 S2 C28 F5 -173.4(9) no
O6 S2 C28 F6 60.7(11) no
Te1 C1 C2 C3 178.8(7) no
Te1 C1 C10 C5 -174.3(5) no
Te1 C1 C10 C9 8.7(14) no
C2 C1 C10 C5 0.4(12) no
C2 C1 C10 C9 -176.6(9) no
C10 C1 C2 C3 3.5(14) no
C1 C2 C3 C4 -5.8(15) no
C2 C3 C4 C5 4.0(14) no
C2 C3 C4 C11 -178.4(9) no
C3 C4 C5 C6 175.7(8) no
C3 C4 C5 C10 -0.5(15) no
C3 C4 C11 C12 -179.3(10) no
C5 C4 C11 C12 -1.6(10) no
C11 C4 C5 C6 -2.4(11) no
C11 C4 C5 C10 -178.6(8) no
C4 C5 C6 C7 -179.9(8) no
C4 C5 C6 C12 5.4(10) no
C4 C5 C10 C1 -1.8(14) no
C4 C5 C10 C9 175.8(9) no
C6 C5 C10 C1 -177.5(8) no
C6 C5 C10 C9 0.1(13) no
C10 C5 C6 C7 -3.7(14) no
C10 C5 C6 C12 -178.4(8) no
C5 C6 C7 C8 6.3(13) no
C5 C6 C12 C11 -6.2(10) no
C7 C6 C12 C11 -179.7(10) no
C12 C6 C7 C8 179.2(9) no
C6 C7 C8 C9 -5.6(15) no
C7 C8 C9 Te2 176.8(8) no
C7 C8 C9 C10 1.7(14) no
Te2 C9 C10 C1 3.5(14) no
Te2 C9 C10 C5 -173.6(5) no
C8 C9 C10 C1 178.0(9) no
C8 C9 C10 C5 0.9(12) no
C4 C11 C12 C6 4.7(10) no
Te1 C13 C14 C15 177.3(7) no
Te1 C13 C18 C17 -177.4(6) no
C14 C13 C18 C17 2.7(15) no
C18 C13 C14 C15 -2.7(16) no
C13 C14 C15 C16 4.2(16) no
C14 C15 C16 C17 -5.8(17) no
C15 C16 C17 C18 5.9(18) no
C16 C17 C18 C13 -4.3(17) no
Te2 C20 C21 C22 175.3(7) no
Te2 C20 C25 C24 -177.3(8) no
C21 C20 C25 C24 -0.9(19) no
C25 C20 C21 C22 -1.0(18) no
C20 C21 C22 C23 3.1(18) no
C21 C22 C23 C24 -3.3(19) no
C22 C23 C24 C25 1(2) no
C23 C24 C25 C20 1(2) no

loop_
_cod_related_entry_id
_cod_related_entry_database
_cod_related_entry_code
1 ChemSpider 30661256
